data_2214968
loop_
_publ_author_name
'Guo, Huan-Mei'

_publ_section_title
;
 1-Acetyl-5-(4-fluorophenyl)-3-(4-methylphenyl)-2-pyrazoline
;
_journal_coeditor_code BH2115
_journal_issue 9
_journal_name_full 'Acta Crystallographica Section E'
_journal_page_first o3779
_journal_page_last o3779
_journal_paper_doi 10.1107/S1600536807038810
_journal_volume 63
_journal_year 2007
_chemical_formula_iupac 'C18 H17 F N2 O'
_chemical_formula_moiety 'C18 H17 F N2 O'
_chemical_formula_sum 'C18 H17 F N2 O'
_chemical_formula_weight 296.34
_chemical_name_systematic
;
1-Acetyl-5-(4-fluorophenyl)-3-(4-methylphenyl)-2-pyrazoline
;
_space_group_IT_number 14
_symmetry_cell_setting monoclinic
_symmetry_space_group_name_Hall '-P 2ybc'
_symmetry_space_group_name_H-M 'P 1 21/c 1'
_atom_sites_solution_hydrogens geom
_atom_sites_solution_primary direct
_atom_sites_solution_secondary difmap
_audit_creation_method SHELXL97
_cell_angle_alpha 90.00
_cell_angle_beta 108.368(3)
_cell_angle_gamma 90.00
_cell_formula_units_Z 4
_cell_length_a 14.521(3)
_cell_length_b 11.405(2)
_cell_length_c 9.719(2)
_cell_measurement_reflns_used 2013
_cell_measurement_temperature 298(2)
_cell_measurement_theta_max 24.048
_cell_measurement_theta_min 2.318
_cell_volume 1527.6(5)
_computing_cell_refinement 'SAINT (Bruker, 1997)'
_computing_data_collection 'SMART (Bruker, 1997)'
_computing_data_reduction SAINT
_computing_molecular_graphics 'SHELXTL (Bruker, 1997)'
_computing_publication_material SHELXTL
_computing_structure_refinement 'SHELXL97 (Sheldrick, 1997)'
_computing_structure_solution 'SHELXS97 (Sheldrick, 1997)'
_diffrn_ambient_temperature 298(2)
_diffrn_measured_fraction_theta_full 0.995
_diffrn_measured_fraction_theta_max 0.995
_diffrn_measurement_device_type 'Bruker SMART CCD area-detector'
_diffrn_measurement_method '\f and \w'
_diffrn_radiation_monochromator graphite
_diffrn_radiation_source 'fine-focus sealed tube'
_diffrn_radiation_type MoK\a
_diffrn_radiation_wavelength 0.71073
_diffrn_reflns_av_R_equivalents 0.0228
_diffrn_reflns_av_sigmaI/netI 0.0327
_diffrn_reflns_limit_h_max 17
_diffrn_reflns_limit_h_min -12
_diffrn_reflns_limit_k_max 13
_diffrn_reflns_limit_k_min -13
_diffrn_reflns_limit_l_max 11
_diffrn_reflns_limit_l_min -10
_diffrn_reflns_number 6307
_diffrn_reflns_theta_full 25.03
_diffrn_reflns_theta_max 25.03
_diffrn_reflns_theta_min 2.32
_diffrn_standards_decay_% 0
_diffrn_standards_interval_count 0
_diffrn_standards_interval_time 0
_diffrn_standards_number 0
_exptl_absorpt_coefficient_mu 0.089
_exptl_absorpt_correction_type none
_exptl_crystal_colour colourless
_exptl_crystal_density_diffrn 1.288
_exptl_crystal_density_method 'not measured'
_exptl_crystal_description prism
_exptl_crystal_F_000 624
_exptl_crystal_size_max 0.48
_exptl_crystal_size_mid 0.25
_exptl_crystal_size_min 0.10
_refine_diff_density_max 0.119
_refine_diff_density_min -0.153
_refine_ls_extinction_method none
_refine_ls_goodness_of_fit_ref 1.024
_refine_ls_hydrogen_treatment constr
_refine_ls_matrix_type full
_refine_ls_number_parameters 203
_refine_ls_number_reflns 2690
_refine_ls_number_restraints 0
_refine_ls_restrained_S_all 1.024
_refine_ls_R_factor_all 0.0565
_refine_ls_R_factor_gt 0.0396
_refine_ls_shift/su_max 0.001
_refine_ls_shift/su_mean 0.000
_refine_ls_structure_factor_coef Fsqd
_refine_ls_weighting_details 'calc w = 1/[\s^2^(Fo^2^)+(0.0477P)^2^+0.1686P] where P=(Fo^2^+2Fc^2^)/3'
_refine_ls_weighting_scheme calc
_refine_ls_wR_factor_gt 0.0962
_refine_ls_wR_factor_ref 0.1049
_reflns_number_gt 2015
_reflns_number_total 2690
_reflns_threshold_expression I>2\s(I)
_cod_data_source_file bh2115.cif
_cod_data_source_block I
_cod_original_sg_symbol_H-M 'P 21/c'
_cod_database_code 2214968
_cod_database_fobs_code 2214968

loop_
_symmetry_equiv_pos_as_xyz
'x, y, z'
'-x, y+1/2, -z+1/2'
'-x, -y, -z'
'x, -y-1/2, z-1/2'

loop_
_atom_site_type_symbol
_atom_site_label
_atom_site_fract_x
_atom_site_fract_y
_atom_site_fract_z
_atom_site_U_iso_or_equiv
_atom_site_adp_type
_atom_site_calc_flag
_atom_site_refinement_flags
_atom_site_occupancy
_atom_site_disorder_assembly
_atom_site_disorder_group
C C1 0.37035(11) 0.47632(13) 1.46974(16) 0.0490(4) Uani d . 1 . .
H H1 0.4222 0.4248 1.5039 0.059 Uiso calc R 1 . .
C C2 0.32733(13) 0.52340(14) 1.56553(17) 0.0558(4) Uani d . 1 . .
H H2 0.3493 0.5039 1.6634 0.067 Uiso calc R 1 . .
C C3 0.25217(14) 0.59881(15) 1.51273(19) 0.0586(4) Uani d . 1 . .
C C4 0.21734(13) 0.63002(16) 1.36947(19) 0.0643(5) Uani d . 1 . .
H H4 0.1657 0.6820 1.3365 0.077 Uiso calc R 1 . .
C C5 0.26131(12) 0.58203(15) 1.27545(18) 0.0575(4) Uani d . 1 . .
H H5 0.2391 0.6023 1.1778 0.069 Uiso calc R 1 . .
C C6 0.33761(11) 0.50461(13) 1.32401(15) 0.0461(4) Uani d . 1 . .
C C7 0.38072(11) 0.44494(14) 1.21964(15) 0.0496(4) Uani d . 1 . .
H H7 0.4468 0.4182 1.2709 0.059 Uiso calc R 1 . .
C C8 0.31881(12) 0.34222(14) 1.13874(16) 0.0522(4) Uani d . 1 . .
H H8A 0.3588 0.2750 1.1347 0.063 Uiso calc R 1 . .
H H8B 0.2709 0.3192 1.1840 0.063 Uiso calc R 1 . .
C C9 0.27163(11) 0.39268(13) 0.99076(16) 0.0463(4) Uani d . 1 A .
C C10 0.19172(11) 0.33801(13) 0.87748(16) 0.0471(4) Uani d . 1 A .
C C11 0.16780(12) 0.22164(15) 0.89026(19) 0.0569(4) Uani d . 1 . .
H H11 0.2009 0.1794 0.9729 0.068 Uiso calc R 1 . .
C C12 0.09508(13) 0.16799(15) 0.7811(2) 0.0624(5) Uani d . 1 A .
H H12 0.0806 0.0897 0.7915 0.075 Uiso calc R 1 . .
C C13 0.04356(12) 0.22696(16) 0.65762(19) 0.0592(5) Uani d . 1 . .
C C14 -0.03119(15) 0.16550(18) 0.5358(2) 0.0848(6) Uani d . 1 . .
H H14A -0.0819 0.1358 0.5701 0.127 Uiso calc PR 0.52(3) A 1
H H14B -0.0013 0.1016 0.5016 0.127 Uiso calc PR 0.52(3) A 1
H H14C -0.0582 0.2198 0.4581 0.127 Uiso calc PR 0.52(3) A 1
H H14D -0.0060 0.1538 0.4566 0.127 Uiso calc PR 0.48(3) A 2
H H14E -0.0889 0.2125 0.5040 0.127 Uiso calc PR 0.48(3) A 2
H H14F -0.0464 0.0909 0.5691 0.127 Uiso calc PR 0.48(3) A 2
C C15 0.06540(13) 0.34419(16) 0.64840(18) 0.0622(5) Uani d . 1 A .
H H15 0.0299 0.3871 0.5677 0.075 Uiso calc R 1 . .
C C16 0.13788(12) 0.39907(15) 0.75489(17) 0.0561(4) Uani d . 1 . .
H H16 0.1511 0.4778 0.7449 0.067 Uiso calc R 1 A .
C C17 0.44121(12) 0.61308(14) 1.10642(18) 0.0518(4) Uani d . 1 . .
C C18 0.43325(13) 0.67838(15) 0.96995(19) 0.0650(5) Uani d . 1 . .
H H18A 0.4675 0.6365 0.9155 0.098 Uiso calc PR 0.62(2) B 3
H H18B 0.4609 0.7551 0.9935 0.098 Uiso calc PR 0.62(2) B 3
H H18C 0.3662 0.6855 0.9131 0.098 Uiso calc PR 0.62(2) B 3
H H18D 0.4966 0.7028 0.9706 0.098 Uiso calc PR 0.38(2) B 4
H H18E 0.3927 0.7460 0.9635 0.098 Uiso calc PR 0.38(2) B 4
H H18F 0.4053 0.6282 0.8881 0.098 Uiso calc PR 0.38(2) B 4
F F1 0.20957(9) 0.64612(10) 1.60668(12) 0.0882(4) Uani d . 1 . .
N N1 0.38063(10) 0.52101(11) 1.09674(13) 0.0512(3) Uani d . 1 B .
N N2 0.30906(9) 0.49040(12) 0.96894(13) 0.0502(3) Uani d . 1 . .
O O1 0.50015(9) 0.63776(11) 1.22326(13) 0.0713(4) Uani d . 1 B .

loop_
_atom_site_aniso_label
_atom_site_aniso_U_11
_atom_site_aniso_U_22
_atom_site_aniso_U_33
_atom_site_aniso_U_12
_atom_site_aniso_U_13
_atom_site_aniso_U_23
C1 0.0485(9) 0.0517(9) 0.0431(9) 0.0004(7) 0.0090(7) 0.0043(7)
C2 0.0667(11) 0.0571(10) 0.0416(9) -0.0045(9) 0.0145(8) 0.0023(8)
C3 0.0710(12) 0.0565(10) 0.0538(10) 0.0029(9) 0.0274(9) -0.0033(8)
C4 0.0642(11) 0.0663(11) 0.0613(11) 0.0185(9) 0.0183(9) 0.0058(9)
C5 0.0570(10) 0.0689(11) 0.0430(9) 0.0092(9) 0.0104(8) 0.0071(8)
C6 0.0433(8) 0.0507(9) 0.0406(8) -0.0009(7) 0.0080(7) 0.0030(7)
C7 0.0454(9) 0.0598(10) 0.0407(9) 0.0043(8) 0.0095(7) 0.0087(7)
C8 0.0573(10) 0.0528(9) 0.0480(9) 0.0041(8) 0.0186(8) 0.0047(7)
C9 0.0483(9) 0.0502(9) 0.0432(9) 0.0041(7) 0.0185(7) 0.0014(7)
C10 0.0474(9) 0.0511(9) 0.0464(9) 0.0032(7) 0.0197(7) -0.0005(7)
C11 0.0540(10) 0.0548(10) 0.0621(11) 0.0051(8) 0.0187(9) 0.0057(8)
C12 0.0562(10) 0.0511(10) 0.0810(13) -0.0020(9) 0.0234(10) -0.0063(9)
C13 0.0483(10) 0.0639(11) 0.0646(11) 0.0041(9) 0.0168(9) -0.0152(9)
C14 0.0695(13) 0.0827(14) 0.0901(15) -0.0002(11) 0.0077(11) -0.0286(11)
C15 0.0625(11) 0.0651(11) 0.0519(10) 0.0084(9) 0.0079(9) -0.0009(8)
C16 0.0630(11) 0.0519(9) 0.0503(10) 0.0017(8) 0.0134(9) -0.0004(8)
C17 0.0482(9) 0.0555(10) 0.0525(10) 0.0011(8) 0.0170(8) -0.0013(8)
C18 0.0724(12) 0.0603(11) 0.0666(11) -0.0068(9) 0.0280(10) 0.0060(9)
F1 0.1181(10) 0.0863(8) 0.0758(7) 0.0254(7) 0.0528(7) -0.0003(6)
N1 0.0514(8) 0.0606(8) 0.0396(7) -0.0064(7) 0.0115(6) 0.0041(6)
N2 0.0498(8) 0.0596(8) 0.0400(7) -0.0037(7) 0.0125(6) 0.0015(6)
O1 0.0626(8) 0.0786(9) 0.0624(8) -0.0137(7) 0.0051(7) -0.0010(6)

loop_
_atom_type_symbol
_atom_type_description
_atom_type_scat_dispersion_real
_atom_type_scat_dispersion_imag
_atom_type_scat_source
C C 0.0033 0.0016 'International Tables Vol C Tables 4.2.6.8 and 6.1.1.4'
H H 0.0000 0.0000 'International Tables Vol C Tables 4.2.6.8 and 6.1.1.4'
N N 0.0061 0.0033 'International Tables Vol C Tables 4.2.6.8 and 6.1.1.4'
O O 0.0106 0.0060 'International Tables Vol C Tables 4.2.6.8 and 6.1.1.4'
F F 0.0171 0.0103 'International Tables Vol C Tables 4.2.6.8 and 6.1.1.4'

loop_
_geom_angle_atom_site_label_1
_geom_angle_atom_site_label_2
_geom_angle_atom_site_label_3
_geom_angle
C2 C1 C6 121.11(15)
C2 C1 H1 119.4
C6 C1 H1 119.4
C3 C2 C1 118.15(15)
C3 C2 H2 120.9
C1 C2 H2 120.9
C2 C3 F1 118.53(15)
C2 C3 C4 122.97(16)
F1 C3 C4 118.50(16)
C3 C4 C5 118.00(16)
C3 C4 H4 121.0
C5 C4 H4 121.0
C6 C5 C4 121.08(15)
C6 C5 H5 119.5
C4 C5 H5 119.5
C5 C6 C1 118.68(15)
C5 C6 C7 121.12(13)
C1 C6 C7 120.07(14)
N1 C7 C6 112.55(13)
N1 C7 C8 100.55(11)
C6 C7 C8 112.84(13)
N1 C7 H7 110.2
C6 C7 H7 110.2
C8 C7 H7 110.2
C9 C8 C7 102.44(12)
C9 C8 H8A 111.3
C7 C8 H8A 111.3
C9 C8 H8B 111.3
C7 C8 H8B 111.3
H8A C8 H8B 109.2
N2 C9 C10 121.40(14)
N2 C9 C8 113.67(13)
C10 C9 C8 124.91(14)
C11 C10 C16 117.86(15)
C11 C10 C9 120.11(14)
C16 C10 C9 122.02(14)
C12 C11 C10 120.47(16)
C12 C11 H11 119.8
C10 C11 H11 119.8
C13 C12 C11 121.89(17)
C13 C12 H12 119.1
C11 C12 H12 119.1
C12 C13 C15 117.20(16)
C12 C13 C14 121.25(17)
C15 C13 C14 121.53(17)
C16 C15 C13 121.92(16)
C16 C15 H15 119.0
C13 C15 H15 119.0
C15 C16 C10 120.59(16)
C15 C16 H16 119.7
C10 C16 H16 119.7
O1 C17 N1 119.57(15)
O1 C17 C18 123.15(16)
N1 C17 C18 117.27(15)
C17 N1 N2 122.92(13)
C17 N1 C7 124.39(13)
N2 N1 C7 112.67(12)
C9 N2 N1 107.82(12)
C13 C14 H14A 109.5
C13 C14 H14B 109.5
C13 C14 H14C 109.5
C17 C18 H18A 109.5
C17 C18 H18B 109.5
C17 C18 H18C 109.5

loop_
_geom_bond_atom_site_label_1
_geom_bond_atom_site_label_2
_geom_bond_distance
C1 C2 1.383(2)
C1 C6 1.383(2)
C1 H1 0.9300
C2 C3 1.357(2)
C2 H2 0.9300
C3 F1 1.3651(19)
C3 C4 1.370(2)
C4 C5 1.382(2)
C4 H4 0.9300
C5 C6 1.379(2)
C5 H5 0.9300
C6 C7 1.511(2)
C7 N1 1.4760(19)
C7 C8 1.534(2)
C7 H7 0.9800
C8 C9 1.499(2)
C8 H8A 0.9700
C8 H8B 0.9700
C9 N2 1.2865(19)
C9 C10 1.464(2)
C10 C11 1.387(2)
C10 C16 1.389(2)
C11 C12 1.382(2)
C11 H11 0.9300
C12 C13 1.373(2)
C12 H12 0.9300
C13 C15 1.383(2)
C13 C14 1.504(2)
C15 C16 1.373(2)
C15 H15 0.9300
C16 H16 0.9300
C17 O1 1.2201(19)
C17 N1 1.354(2)
C17 C18 1.494(2)
N1 N2 1.3897(17)
C14 H14A 0.9600
C14 H14B 0.9600
C14 H14C 0.9600
C18 H18A 0.9600
C18 H18B 0.9600
C18 H18C 0.9600

loop_
_geom_hbond_atom_site_label_D
_geom_hbond_atom_site_label_H
_geom_hbond_atom_site_label_A
_geom_hbond_site_symmetry_A
_geom_hbond_distance_DH
_geom_hbond_distance_HA
_geom_hbond_distance_DA
_geom_hbond_angle_DHA
_geom_hbond_publ_flag
C14 H14E F1 3_567 0.96 2.37 3.314(2) 166.4 yes

loop_
_geom_torsion_atom_site_label_1
_geom_torsion_atom_site_label_2
_geom_torsion_atom_site_label_3
_geom_torsion_atom_site_label_4
_geom_torsion
C6 C1 C2 C3 -0.3(2)
C1 C2 C3 F1 -179.69(15)
C1 C2 C3 C4 0.0(3)
C2 C3 C4 C5 0.0(3)
F1 C3 C4 C5 179.70(16)
C3 C4 C5 C6 0.3(3)
C4 C5 C6 C1 -0.6(2)
C4 C5 C6 C7 175.26(15)
C2 C1 C6 C5 0.6(2)
C2 C1 C6 C7 -175.30(14)
C5 C6 C7 N1 35.0(2)
C1 C6 C7 N1 -149.18(14)
C5 C6 C7 C8 -77.93(18)
C1 C6 C7 C8 97.86(17)
N1 C7 C8 C9 -15.53(14)
C6 C7 C8 C9 104.59(14)
C7 C8 C9 N2 12.45(17)
C7 C8 C9 C10 -168.70(14)
N2 C9 C10 C11 164.88(15)
C8 C9 C10 C11 -13.9(2)
N2 C9 C10 C16 -14.9(2)
C8 C9 C10 C16 166.30(15)
C16 C10 C11 C12 2.5(2)
C9 C10 C11 C12 -177.35(15)
C10 C11 C12 C13 -0.6(3)
C11 C12 C13 C15 -1.9(3)
C11 C12 C13 C14 176.26(16)
C12 C13 C15 C16 2.5(3)
C14 C13 C15 C16 -175.68(17)
C13 C15 C16 C10 -0.6(3)
C11 C10 C16 C15 -1.9(2)
C9 C10 C16 C15 177.90(15)
O1 C17 N1 N2 177.33(14)
C18 C17 N1 N2 -3.9(2)
O1 C17 N1 C7 -0.6(2)
C18 C17 N1 C7 178.08(14)
C6 C7 N1 C17 73.61(19)
C8 C7 N1 C17 -166.07(14)
C6 C7 N1 N2 -104.54(14)
C8 C7 N1 N2 15.78(16)
C10 C9 N2 N1 178.27(13)
C8 C9 N2 N1 -2.83(18)
C17 N1 N2 C9 172.91(14)
C7 N1 N2 C9 -8.90(17)
